data_4106065
loop_
_publ_author_name
'Naruyoshi Komiya'
'Minoru Okada'
'Kanako Fukumoto'
'Daisuke Jomori'
'Takeshi Naota'

_publ_section_title
;
 Highly Phosphorescent Crystals of Vaulted
 trans-Bis(salicylaldiminato)platinum(II) Complexes
;
_journal_name_full 'Journal of the American Chemical Society'
_journal_page_first 6493
_journal_page_last 6496
_journal_paper_doi 10.1021/ja110398p
_journal_volume 133
_journal_year 2011
_chemical_formula_moiety 'C24 H30 N2 O6 Pt '
_chemical_formula_sum 'C24 H30 N2 O6 Pt'
_chemical_formula_weight 637.60
_space_group_IT_number 15
_symmetry_cell_setting monoclinic
_symmetry_Int_Tables_number 15
_symmetry_space_group_name_Hall '-C 2yc'
_symmetry_space_group_name_H-M 'C 1 2/c 1'
_cell_angle_alpha 90.0000
_cell_angle_beta 115.151(2)
_cell_angle_gamma 90.0000
_cell_formula_units_Z 8
_cell_length_a 25.822(2)
_cell_length_b 10.3809(9)
_cell_length_c 19.6309(16)
_cell_measurement_reflns_used 26255
_cell_measurement_temperature 113.1
_cell_measurement_theta_max 27.4
_cell_measurement_theta_min 3.1
_cell_volume 4763.3(7)
_computing_cell_refinement PROCESS-AUTO
_computing_data_collection PROCESS-AUTO
_computing_data_reduction CrystalStructure
_computing_publication_material 'CrystalStructure 3.8'
_computing_structure_refinement SHELXL
_computing_structure_solution SHELXS97
_diffrn_ambient_temperature 113.1
_diffrn_detector_area_resol_mean 10.00
_diffrn_measured_fraction_theta_full 0.994
_diffrn_measured_fraction_theta_max 0.994
_diffrn_measurement_device_type 'Rigaku RAXIS-RAPID'
_diffrn_measurement_method \w
_diffrn_radiation_type 'Mo K\a'
_diffrn_radiation_wavelength 0.71075
_diffrn_reflns_av_R_equivalents 0.118
_diffrn_reflns_limit_h_max 33
_diffrn_reflns_limit_h_min -33
_diffrn_reflns_limit_k_max 13
_diffrn_reflns_limit_k_min -13
_diffrn_reflns_limit_l_max 25
_diffrn_reflns_limit_l_min -25
_diffrn_reflns_number 46830
_diffrn_reflns_theta_full 27.47
_diffrn_reflns_theta_max 27.47
_exptl_absorpt_coefficient_mu 5.910
_exptl_absorpt_correction_T_max 0.554
_exptl_absorpt_correction_T_min 0.297
_exptl_absorpt_correction_type numerical
_exptl_absorpt_process_details
;
    Higashi, T. (1999). Program for Absorption Correction.
    Rigaku Corporation, Tokyo, Japan.
;
_exptl_crystal_colour yellow
_exptl_crystal_density_diffrn 1.778
_exptl_crystal_description platelet
_exptl_crystal_F_000 2512.00
_exptl_crystal_size_max 0.30
_exptl_crystal_size_mid 0.20
_exptl_crystal_size_min 0.10
_refine_diff_density_max 2.48
_refine_diff_density_min -1.97
_refine_ls_extinction_method none
_refine_ls_goodness_of_fit_ref 1.102
_refine_ls_hydrogen_treatment refall
_refine_ls_number_parameters 299
_refine_ls_number_reflns 5421
_refine_ls_R_factor_gt 0.0423
_refine_ls_shift/su_max 0.0010
_refine_ls_structure_factor_coef Fsqd
_refine_ls_weighting_details 'w = 1/[\s^2^(Fo^2^)+(0.0208P)^2^+26.6688P] where P=(Fo^2^+2Fc^2^)/3'
_refine_ls_weighting_scheme calc
_refine_ls_wR_factor_ref 0.0880
_reflns_number_gt 4359
_reflns_number_total 5421
_reflns_threshold_expression F^2^>2.0\s(F^2^)
_cod_data_source_file ja110398p_si_010.cif
_cod_data_source_block 5c
_cod_original_cell_volume 4763.2(7)
_cod_original_formula_sum 'C24 H30 N2 O6 Pt '
_cod_database_code 4106065

loop_
_symmetry_equiv_pos_site_id
_symmetry_equiv_pos_as_xyz
1 +X,+Y,+Z
2 -X,+Y,1/2-Z
3 -X,-Y,-Z
4 +X,-Y,1/2+Z
5 1/2+X,1/2+Y,+Z
6 1/2-X,1/2+Y,1/2-Z
7 1/2-X,1/2-Y,-Z
8 1/2+X,1/2-Y,1/2+Z

loop_
_atom_site_label
_atom_site_type_symbol
_atom_site_fract_x
_atom_site_fract_y
_atom_site_fract_z
_atom_site_U_iso_or_equiv
_atom_site_adp_type
_atom_site_occupancy
_atom_site_symmetry_multiplicity
_atom_site_calc_flag
_atom_site_refinement_flags
Pt(1) Pt 0.035274(9) 0.85562(2) 0.348180(11) 0.02007(7) Uani 1.00 1 d .
O(1) O 0.00188(16) 0.6799(3) 0.3399(2) 0.0242(8) Uani 1.00 1 d .
O(2) O 0.06866(15) 1.0311(3) 0.3511(2) 0.0228(8) Uani 1.00 1 d .
O(3) O -0.00410(16) 1.2504(3) 0.4242(2) 0.0261(8) Uani 1.00 1 d .
O(4) O 0.10516(16) 1.1312(3) 0.5480(2) 0.0234(8) Uani 1.00 1 d .
O(5) O 0.16950(17) 0.9093(3) 0.6370(2) 0.0276(9) Uani 1.00 1 d .
O(6) O 0.15574(16) 0.6813(3) 0.5308(2) 0.0244(8) Uani 1.00 1 d .
N(1) N -0.04075(18) 0.9436(4) 0.3224(2) 0.0205(9) Uani 1.00 1 d .
N(2) N 0.1119(2) 0.7678(4) 0.3820(2) 0.0203(9) Uani 1.00 1 d .
C(1) C -0.0970(2) 0.7450(5) 0.2932(3) 0.0243(12) Uani 1.00 1 d .
C(2) C -0.0524(2) 0.6536(5) 0.3112(3) 0.0248(12) Uani 1.00 1 d .
C(3) C -0.0675(2) 0.5208(6) 0.2992(3) 0.0302(14) Uani 1.00 1 d .
C(4) C -0.1247(2) 0.4839(6) 0.2681(3) 0.0327(14) Uani 1.00 1 d .
C(5) C -0.1685(2) 0.5736(6) 0.2504(3) 0.0346(15) Uani 1.00 1 d .
C(6) C -0.1548(2) 0.7017(6) 0.2628(3) 0.0281(13) Uani 1.00 1 d .
C(7) C -0.0886(2) 0.8811(5) 0.3032(2) 0.0233(12) Uani 1.00 1 d .
C(8) C -0.0422(2) 1.0846(5) 0.3326(3) 0.0219(11) Uani 1.00 1 d .
C(9) C -0.0146(2) 1.1146(5) 0.4164(3) 0.0229(12) Uani 1.00 1 d .
C(10) C 0.0286(2) 1.2879(5) 0.5001(3) 0.0276(13) Uani 1.00 1 d .
C(11) C 0.0924(2) 1.2634(5) 0.5285(3) 0.0244(12) Uani 1.00 1 d .
C(12) C 0.1635(2) 1.1030(5) 0.5672(3) 0.0239(12) Uani 1.00 1 d .
C(13) C 0.1719(2) 0.9600(5) 0.5705(3) 0.0247(12) Uani 1.00 1 d .
C(14) C 0.1886(2) 0.7793(5) 0.6524(3) 0.0297(13) Uani 1.00 1 d .
C(15) C 0.1485(2) 0.6809(5) 0.5992(3) 0.0261(12) Uani 1.00 1 d .
C(16) C 0.1131(2) 0.6072(5) 0.4738(3) 0.0283(13) Uani 1.00 1 d .
C(17) C 0.1177(2) 0.6296(5) 0.3997(3) 0.0269(13) Uani 1.00 1 d .
C(18) C 0.1663(2) 0.9647(5) 0.3881(3) 0.0240(12) Uani 1.00 1 d .
C(19) C 0.1219(2) 1.0559(5) 0.3665(2) 0.0205(11) Uani 1.00 1 d .
C(20) C 0.1361(2) 1.1884(6) 0.3630(3) 0.0304(14) Uani 1.00 1 d .
C(21) C 0.1912(2) 1.2237(6) 0.3809(3) 0.0344(14) Uani 1.00 1 d .
C(22) C 0.2351(2) 1.1332(6) 0.4014(4) 0.0456(18) Uani 1.00 1 d .
C(23) C 0.2229(2) 1.0059(6) 0.4060(3) 0.0350(15) Uani 1.00 1 d .
C(24) C 0.1587(2) 0.8291(5) 0.3954(3) 0.0250(13) Uani 1.00 1 d .
H(1) H 0.0144 1.2406 0.5325 0.033 Uiso 1.00 1 c R
H(2) H 0.0244 1.0605 0.4456 0.029 Uiso 1.00 1 c R
H(3) H 0.1141 1.3341 0.5672 0.031 Uiso 1.00 1 c R
H(4) H 0.1891 1.1368 0.6191 0.030 Uiso 1.00 1 c R
H(5) H 0.1424 0.9126 0.5361 0.031 Uiso 1.00 1 c R
H(6) H 0.1064 0.6926 0.5842 0.033 Uiso 1.00 1 c R
H(7) H 0.1537 0.5932 0.6186 0.033 Uiso 1.00 1 c R
H(8) H 0.0775 0.6232 0.4686 0.035 Uiso 1.00 1 c R
H(9) H 0.0845 0.5895 0.3627 0.033 Uiso 1.00 1 c R
H(10) H -0.0898 1.1018 0.2998 0.028 Uiso 1.00 1 c R
H(11) H 0.0225 1.3809 0.5050 0.033 Uiso 1.00 1 c R
H(12) H 0.0983 1.2817 0.4781 0.031 Uiso 1.00 1 c R
H(13) H 0.1944 0.7579 0.7043 0.036 Uiso 1.00 1 c R
H(14) H -0.0454 1.0994 0.4284 0.029 Uiso 1.00 1 c R
H(15) H 0.2262 0.7723 0.6503 0.036 Uiso 1.00 1 c R
H(16) H -0.0383 0.4572 0.3123 0.036 Uiso 1.00 1 c R
H(17) H -0.1341 0.3952 0.2588 0.039 Uiso 1.00 1 c R
H(18) H -0.0161 1.1239 0.3072 0.027 Uiso 1.00 1 c R
H(19) H 0.1124 0.5252 0.4818 0.034 Uiso 1.00 1 c R
H(20) H 0.1543 0.5954 0.3984 0.033 Uiso 1.00 1 c R
H(21) H -0.2074 0.5465 0.2300 0.042 Uiso 1.00 1 c R
H(22) H 0.1749 1.1453 0.5219 0.029 Uiso 1.00 1 c R
H(23) H -0.1846 0.7632 0.2509 0.034 Uiso 1.00 1 c R
H(24) H -0.1215 0.9314 0.2948 0.028 Uiso 1.00 1 c R
H(25) H 0.1069 1.2520 0.3482 0.036 Uiso 1.00 1 c R
H(26) H 0.2139 0.9480 0.5764 0.031 Uiso 1.00 1 c R
H(27) H 0.1999 1.3122 0.3794 0.041 Uiso 1.00 1 c R
H(28) H 0.2730 1.1595 0.4121 0.055 Uiso 1.00 1 c R
H(29) H 0.2529 0.9443 0.4214 0.042 Uiso 1.00 1 c R
H(30) H 0.1924 0.7781 0.4123 0.030 Uiso 1.00 1 c R

loop_
_atom_site_aniso_label
_atom_site_aniso_U_11
_atom_site_aniso_U_22
_atom_site_aniso_U_33
_atom_site_aniso_U_12
_atom_site_aniso_U_13
_atom_site_aniso_U_23
Pt(1) 0.02166(13) 0.01812(13) 0.02132(13) -0.00141(9) 0.00999(10) -0.00054(9)
O(1) 0.0172(19) 0.024(2) 0.026(2) -0.0032(16) 0.0034(17) -0.0029(17)
O(2) 0.0196(19) 0.020(2) 0.028(2) -0.0019(16) 0.0094(17) -0.0006(17)
O(3) 0.030(2) 0.015(2) 0.026(2) 0.0023(16) 0.0051(17) 0.0012(16)
O(4) 0.024(2) 0.015(2) 0.029(2) -0.0010(16) 0.0089(17) 0.0043(16)
O(5) 0.032(2) 0.026(2) 0.024(2) 0.0001(18) 0.0115(18) 0.0050(17)
O(6) 0.026(2) 0.025(2) 0.022(2) -0.0009(17) 0.0105(17) 0.0022(17)
N(1) 0.021(2) 0.021(2) 0.019(2) -0.000(2) 0.0077(19) 0.000(2)
N(2) 0.029(2) 0.017(2) 0.016(2) -0.000(2) 0.010(2) 0.0009(19)
C(1) 0.026(3) 0.027(3) 0.019(2) -0.008(2) 0.008(2) -0.002(2)
C(2) 0.032(3) 0.028(3) 0.014(2) -0.011(2) 0.009(2) -0.001(2)
C(3) 0.040(3) 0.028(3) 0.022(3) -0.005(2) 0.012(2) 0.001(2)
C(4) 0.044(3) 0.031(3) 0.025(3) -0.020(3) 0.016(2) -0.004(2)
C(5) 0.035(3) 0.043(4) 0.022(3) -0.011(3) 0.008(2) 0.003(2)
C(6) 0.023(2) 0.038(3) 0.021(2) -0.009(2) 0.007(2) 0.001(2)
C(7) 0.022(2) 0.036(3) 0.013(2) 0.003(2) 0.008(2) 0.001(2)
C(8) 0.022(2) 0.018(2) 0.023(2) 0.004(2) 0.007(2) 0.003(2)
C(9) 0.026(3) 0.018(2) 0.028(3) -0.001(2) 0.014(2) -0.000(2)
C(10) 0.038(3) 0.022(3) 0.024(3) 0.003(2) 0.014(2) -0.004(2)
C(11) 0.029(3) 0.014(2) 0.028(3) -0.005(2) 0.009(2) -0.004(2)
C(12) 0.027(3) 0.021(3) 0.021(2) -0.002(2) 0.007(2) 0.001(2)
C(13) 0.026(3) 0.023(3) 0.027(3) -0.002(2) 0.012(2) 0.002(2)
C(14) 0.032(3) 0.028(3) 0.029(3) 0.005(2) 0.014(2) 0.007(2)
C(15) 0.024(3) 0.024(3) 0.031(3) 0.002(2) 0.012(2) 0.007(2)
C(16) 0.035(3) 0.018(3) 0.033(3) -0.004(2) 0.016(2) -0.001(2)
C(17) 0.027(3) 0.019(3) 0.037(3) 0.003(2) 0.016(2) -0.000(2)
C(18) 0.024(2) 0.028(3) 0.021(2) -0.003(2) 0.010(2) 0.001(2)
C(19) 0.019(2) 0.026(3) 0.016(2) -0.004(2) 0.006(2) -0.002(2)
C(20) 0.034(3) 0.029(3) 0.025(3) -0.001(2) 0.010(2) 0.005(2)
C(21) 0.030(3) 0.027(3) 0.040(3) -0.009(2) 0.009(2) 0.007(2)
C(22) 0.028(3) 0.041(4) 0.064(5) -0.006(3) 0.016(3) 0.008(3)
C(23) 0.030(3) 0.031(3) 0.046(4) -0.000(2) 0.019(3) 0.006(3)
C(24) 0.031(3) 0.030(3) 0.014(2) 0.005(2) 0.011(2) 0.002(2)

loop_
_atom_type_symbol
_atom_type_description
_atom_type_scat_dispersion_real
_atom_type_scat_dispersion_imag
_atom_type_scat_source
C C 0.003 0.002
;
International Tables for Crystallography
(1992, Vol. C, Tables 4.2.6.8 and 6.1.1.4)
;
H H 0.000 0.000
;
International Tables for Crystallography
(1992, Vol. C, Table 6.1.1.4)
;
N N 0.006 0.003
;
International Tables for Crystallography
(1992, Vol. C, Tables 4.2.6.8 and 6.1.1.4)
;
O O 0.011 0.006
;
International Tables for Crystallography
(1992, Vol. C, Tables 4.2.6.8 and 6.1.1.4)
;
Pt Pt -1.703 8.390
;
International Tables for Crystallography
(1992, Vol. C, Tables 4.2.6.8 and 6.1.1.4)
;

loop_
_geom_angle_atom_site_label_1
_geom_angle_atom_site_label_2
_geom_angle_atom_site_label_3
_geom_angle
_geom_angle_publ_flag
O(1) Pt(1) O(2) 176.99(17) yes
O(1) Pt(1) N(1) 93.02(17) yes
O(1) Pt(1) N(2) 86.72(17) yes
O(2) Pt(1) N(1) 87.52(17) yes
O(2) Pt(1) N(2) 92.97(17) yes
N(1) Pt(1) N(2) 175.68(19) yes
Pt(1) O(1) C(2) 125.2(3) yes
Pt(1) O(2) C(19) 125.8(3) yes
C(9) O(3) C(10) 112.5(4) yes
C(11) O(4) C(12) 111.6(4) yes
C(13) O(5) C(14) 113.3(5) yes
C(15) O(6) C(16) 111.8(4) yes
Pt(1) N(1) C(7) 123.2(4) yes
Pt(1) N(1) C(8) 119.3(3) yes
C(7) N(1) C(8) 117.2(4) yes
Pt(1) N(2) C(17) 120.5(3) yes
Pt(1) N(2) C(24) 123.2(3) yes
C(17) N(2) C(24) 116.1(4) yes
C(2) C(1) C(6) 119.3(5) yes
C(2) C(1) C(7) 124.5(5) yes
C(6) C(1) C(7) 116.2(5) yes
O(1) C(2) C(1) 125.5(5) yes
O(1) C(2) C(3) 116.3(5) yes
C(1) C(2) C(3) 118.2(5) yes
C(2) C(3) C(4) 120.2(5) yes
C(3) C(4) C(5) 121.7(6) yes
C(4) C(5) C(6) 118.9(5) yes
C(1) C(6) C(5) 121.8(5) yes
N(1) C(7) C(1) 127.2(5) yes
N(1) C(8) C(9) 108.7(4) yes
O(3) C(9) C(8) 107.3(4) yes
O(3) C(10) C(11) 114.1(5) yes
O(4) C(11) C(10) 110.6(4) yes
O(4) C(12) C(13) 109.5(4) yes
O(5) C(13) C(12) 110.0(5) yes
O(5) C(14) C(15) 114.8(4) yes
O(6) C(15) C(14) 108.7(5) yes
O(6) C(16) C(17) 108.7(5) yes
N(2) C(17) C(16) 109.4(5) yes
C(19) C(18) C(23) 119.7(5) yes
C(19) C(18) C(24) 124.1(5) yes
C(23) C(18) C(24) 116.2(5) yes
O(2) C(19) C(18) 125.7(5) yes
O(2) C(19) C(20) 116.4(5) yes
C(18) C(19) C(20) 117.9(5) yes
C(19) C(20) C(21) 120.4(5) yes
C(20) C(21) C(22) 121.7(6) yes
C(21) C(22) C(23) 119.1(6) yes
C(18) C(23) C(22) 121.2(6) yes
N(2) C(24) C(18) 128.2(5) yes
C(2) C(3) H(16) 119.9 no
C(4) C(3) H(16) 119.9 no
C(3) C(4) H(17) 119.2 no
C(5) C(4) H(17) 119.2 no
C(4) C(5) H(21) 120.5 no
C(6) C(5) H(21) 120.5 no
C(1) C(6) H(23) 119.1 no
C(5) C(6) H(23) 119.1 no
N(1) C(7) H(24) 116.4 no
C(1) C(7) H(24) 116.4 no
N(1) C(8) H(10) 99.3 no
N(1) C(8) H(18) 104.9 no
C(9) C(8) H(10) 118.6 no
C(9) C(8) H(18) 109.1 no
H(10) C(8) H(18) 114.8 no
O(3) C(9) H(2) 111.3 no
O(3) C(9) H(14) 106.4 no
C(8) C(9) H(2) 111.7 no
C(8) C(9) H(14) 100.4 no
H(2) C(9) H(14) 118.7 no
O(3) C(10) H(1) 108.7 no
O(3) C(10) H(11) 108.7 no
C(11) C(10) H(1) 108.7 no
C(11) C(10) H(11) 108.7 no
H(1) C(10) H(11) 107.6 no
O(4) C(11) H(3) 119.7 no
O(4) C(11) H(12) 108.0 no
C(10) C(11) H(3) 108.4 no
C(10) C(11) H(12) 100.8 no
H(3) C(11) H(12) 107.7 no
O(4) C(12) H(4) 111.1 no
O(4) C(12) H(22) 108.2 no
C(13) C(12) H(4) 106.2 no
C(13) C(12) H(22) 109.6 no
H(4) C(12) H(22) 112.2 no
O(5) C(13) H(5) 97.4 no
O(5) C(13) H(26) 107.4 no
C(12) C(13) H(5) 116.1 no
C(12) C(13) H(26) 104.3 no
H(5) C(13) H(26) 121.0 no
O(5) C(14) H(13) 108.6 no
O(5) C(14) H(15) 108.6 no
C(15) C(14) H(13) 108.6 no
C(15) C(14) H(15) 108.6 no
H(13) C(14) H(15) 107.6 no
O(6) C(15) H(6) 106.3 no
O(6) C(15) H(7) 108.5 no
C(14) C(15) H(6) 117.3 no
C(14) C(15) H(7) 114.9 no
H(6) C(15) H(7) 100.4 no
O(6) C(16) H(8) 113.8 no
O(6) C(16) H(19) 117.3 no
C(17) C(16) H(8) 110.8 no
C(17) C(16) H(19) 109.8 no
H(8) C(16) H(19) 95.9 no
N(2) C(17) H(9) 106.1 no
N(2) C(17) H(20) 109.7 no
C(16) C(17) H(9) 104.5 no
C(16) C(17) H(20) 114.8 no
H(9) C(17) H(20) 111.9 no
C(19) C(20) H(25) 119.8 no
C(21) C(20) H(25) 119.8 no
C(20) C(21) H(27) 119.2 no
C(22) C(21) H(27) 119.1 no
C(21) C(22) H(28) 120.4 no
C(23) C(22) H(28) 120.4 no
C(18) C(23) H(29) 119.4 no
C(22) C(23) H(29) 119.4 no
N(2) C(24) H(30) 115.9 no
C(18) C(24) H(30) 115.9 no

loop_
_geom_bond_atom_site_label_1
_geom_bond_atom_site_label_2
_geom_bond_distance
_geom_bond_publ_flag
Pt(1) O(1) 1.994(3) yes
Pt(1) O(2) 2.005(3) yes
Pt(1) N(1) 2.025(4) yes
Pt(1) N(2) 2.017(4) yes
O(1) C(2) 1.299(7) yes
O(2) C(19) 1.302(6) yes
O(3) C(9) 1.432(6) yes
O(3) C(10) 1.420(6) yes
O(4) C(11) 1.425(6) yes
O(4) C(12) 1.419(7) yes
O(5) C(13) 1.434(8) yes
O(5) C(14) 1.424(7) yes
O(6) C(15) 1.432(8) yes
O(6) C(16) 1.418(6) yes
N(1) C(7) 1.300(7) yes
N(1) C(8) 1.479(7) yes
N(2) C(17) 1.469(7) yes
N(2) C(24) 1.291(8) yes
C(1) C(2) 1.416(8) yes
C(1) C(6) 1.423(8) yes
C(1) C(7) 1.430(8) yes
C(2) C(3) 1.425(8) yes
C(3) C(4) 1.393(8) yes
C(4) C(5) 1.390(9) yes
C(5) C(6) 1.371(9) yes
C(8) C(9) 1.521(7) yes
C(10) C(11) 1.518(8) yes
C(12) C(13) 1.498(8) yes
C(14) C(15) 1.513(7) yes
C(16) C(17) 1.526(10) yes
C(18) C(19) 1.406(7) yes
C(18) C(23) 1.415(9) yes
C(18) C(24) 1.437(8) yes
C(19) C(20) 1.433(8) yes
C(20) C(21) 1.363(9) yes
C(21) C(22) 1.394(9) yes
C(22) C(23) 1.370(9) yes
C(3) H(16) 0.950 no
C(4) H(17) 0.950 no
C(5) H(21) 0.950 no
C(6) H(23) 0.950 no
C(7) H(24) 0.950 no
C(8) H(10) 1.134 no
C(8) H(18) 1.074 no
C(9) H(2) 1.080 no
C(9) H(14) 0.934 no
C(10) H(1) 0.990 no
C(10) H(11) 0.990 no
C(11) H(3) 1.034 no
C(11) H(12) 1.080 no
C(12) H(4) 1.013 no
C(12) H(22) 1.136 no
C(13) H(5) 0.918 no
C(13) H(26) 1.047 no
C(14) H(13) 0.990 no
C(14) H(15) 0.990 no
C(15) H(6) 1.005 no
C(15) H(7) 0.974 no
C(16) H(8) 0.896 no
C(16) H(19) 0.867 no
C(17) H(9) 0.952 no
C(17) H(20) 1.020 no
C(20) H(25) 0.950 no
C(21) H(27) 0.950 no
C(22) H(28) 0.950 no
C(23) H(29) 0.950 no
C(24) H(30) 0.950 no

loop_
_geom_contact_atom_site_label_1
_geom_contact_atom_site_label_2
_geom_contact_distance
_geom_contact_site_symmetry_2
Pt(1) Pt(1) 3.4941(2) 2_555
Pt(1) N(1) 3.532(4) 2_555
Pt(1) C(1) 3.320(5) .
Pt(1) C(2) 2.942(6) .
Pt(1) C(7) 2.945(6) .
Pt(1) C(8) 3.037(5) .
Pt(1) C(9) 3.485(6) .
Pt(1) C(16) 3.543(5) .
Pt(1) C(17) 3.038(5) .
Pt(1) C(18) 3.331(5) .
Pt(1) C(19) 2.962(5) .
Pt(1) C(24) 2.930(6) .
O(1) O(1) 3.488(6) 2_555
O(1) N(1) 2.916(6) .
O(1) N(2) 2.754(6) .
O(1) C(1) 2.415(6) .
O(1) C(3) 2.315(7) .
O(1) C(4) 3.592(7) .
O(1) C(7) 2.984(7) .
O(1) C(10) 3.565(8) 3_576
O(1) C(16) 3.051(6) .
O(1) C(17) 2.759(7) .
O(2) N(1) 2.788(6) .
O(2) N(1) 3.296(6) 2_555
O(2) N(2) 2.917(5) .
O(2) C(8) 2.784(7) .
O(2) C(8) 3.419(7) 2_555
O(2) C(9) 3.059(8) .
O(2) C(18) 2.410(6) .
O(2) C(20) 2.325(7) .
O(2) C(21) 3.575(7) .
O(2) C(24) 2.974(7) .
O(3) O(4) 3.094(4) .
O(3) C(8) 2.379(6) .
O(3) C(11) 2.466(5) .
O(4) O(3) 3.094(4) .
O(4) O(5) 2.941(5) .
O(4) C(1) 3.460(7) 3_576
O(4) C(7) 3.131(8) 3_576
O(4) C(9) 3.078(5) .
O(4) C(10) 2.420(6) .
O(4) C(13) 2.382(7) .
O(5) O(4) 2.941(5) .
O(5) O(6) 3.073(5) .
O(5) C(7) 3.545(8) 3_576
O(5) C(8) 3.583(8) 3_576
O(5) C(12) 2.402(7) .
O(5) C(15) 2.475(7) .
O(6) O(5) 3.073(5) .
O(6) N(2) 2.795(5) .
O(6) C(13) 2.979(6) .
O(6) C(14) 2.393(7) .
O(6) C(17) 2.393(7) .
O(6) C(23) 3.440(7) 7_566
O(6) C(24) 3.098(7) .
N(1) Pt(1) 3.532(4) 2_555
N(1) O(1) 2.916(6) .
N(1) O(2) 2.788(6) .
N(1) O(2) 3.296(6) 2_555
N(1) C(1) 2.446(7) .
N(1) C(2) 3.024(7) .
N(1) C(9) 2.439(7) .
N(1) C(19) 3.592(6) 2_555
N(2) O(1) 2.754(6) .
N(2) O(2) 2.917(5) .
N(2) O(6) 2.795(5) .
N(2) C(1) 3.303(7) 2_555
N(2) C(6) 3.530(9) 2_555
N(2) C(16) 2.445(8) .
N(2) C(18) 2.456(7) .
N(2) C(19) 3.028(7) .
C(1) Pt(1) 3.320(5) .
C(1) O(1) 2.415(6) .
C(1) O(4) 3.460(7) 3_576
C(1) N(1) 2.446(7) .
C(1) N(2) 3.303(7) 2_555
C(1) C(3) 2.438(8) .
C(1) C(4) 2.794(8) .
C(1) C(5) 2.442(8) .
C(1) C(11) 3.452(9) 3_576
C(1) C(24) 3.463(7) 2_555
C(2) Pt(1) 2.942(6) .
C(2) N(1) 3.024(7) .
C(2) C(4) 2.442(8) .
C(2) C(5) 2.839(8) .
C(2) C(6) 2.450(8) .
C(2) C(7) 2.519(8) .
C(2) C(10) 3.540(8) 3_576
C(3) O(1) 2.315(7) .
C(3) C(1) 2.438(8) .
C(3) C(5) 2.430(9) .
C(3) C(6) 2.785(9) .
C(4) O(1) 3.592(7) .
C(4) C(1) 2.794(8) .
C(4) C(2) 2.442(8) .
C(4) C(6) 2.378(9) .
C(4) C(15) 3.383(10) 3_566
C(5) C(1) 2.442(8) .
C(5) C(2) 2.839(8) .
C(5) C(3) 2.430(9) .
C(6) N(2) 3.530(9) 2_555
C(6) C(2) 2.450(8) .
C(6) C(3) 2.785(9) .
C(6) C(4) 2.378(9) .
C(6) C(7) 2.423(8) .
C(6) C(24) 3.338(9) 2_555
C(7) Pt(1) 2.945(6) .
C(7) O(1) 2.984(7) .
C(7) O(4) 3.131(8) 3_576
C(7) O(5) 3.545(8) 3_576
C(7) C(2) 2.519(8) .
C(7) C(6) 2.423(8) .
C(7) C(8) 2.375(8) .
C(7) C(9) 3.295(7) .
C(7) C(18) 3.531(7) 2_555
C(7) C(19) 3.562(7) 2_555
C(7) C(24) 3.573(7) 2_555
C(8) Pt(1) 3.037(5) .
C(8) O(2) 2.784(7) .
C(8) O(2) 3.419(7) 2_555
C(8) O(3) 2.379(6) .
C(8) O(5) 3.583(8) 3_576
C(8) C(7) 2.375(8) .
C(8) C(19) 3.573(6) 2_555
C(9) Pt(1) 3.485(6) .
C(9) O(2) 3.059(8) .
C(9) O(4) 3.078(5) .
C(9) N(1) 2.439(7) .
C(9) C(7) 3.295(7) .
C(9) C(10) 2.371(7) .
C(9) C(11) 3.113(7) .
C(10) O(1) 3.565(8) 3_576
C(10) O(4) 2.420(6) .
C(10) C(2) 3.540(8) 3_576
C(10) C(9) 2.371(7) .
C(11) O(3) 2.466(5) .
C(11) C(1) 3.452(9) 3_576
C(11) C(9) 3.113(7) .
C(11) C(12) 2.352(7) .
C(12) O(5) 2.402(7) .
C(12) C(11) 2.352(7) .
C(13) O(4) 2.382(7) .
C(13) O(6) 2.979(6) .
C(13) C(14) 2.387(8) .
C(13) C(15) 3.061(8) .
C(13) C(18) 3.523(9) .
C(13) C(24) 3.575(8) .
C(14) O(6) 2.393(7) .
C(14) C(13) 2.387(8) .
C(15) O(5) 2.475(7) .
C(15) C(4) 3.383(10) 3_566
C(15) C(13) 3.061(8) .
C(15) C(16) 2.360(8) .
C(16) Pt(1) 3.543(5) .
C(16) O(1) 3.051(6) .
C(16) N(2) 2.445(8) .
C(16) C(15) 2.360(8) .
C(16) C(24) 3.256(9) .
C(17) Pt(1) 3.038(5) .
C(17) O(1) 2.759(7) .
C(17) O(6) 2.393(7) .
C(17) C(24) 2.344(8) .
C(18) Pt(1) 3.331(5) .
C(18) O(2) 2.410(6) .
C(18) N(2) 2.456(7) .
C(18) C(7) 3.531(7) 2_555
C(18) C(13) 3.523(9) .
C(18) C(20) 2.432(8) .
C(18) C(21) 2.781(8) .
C(18) C(22) 2.426(9) .
C(19) Pt(1) 2.962(5) .
C(19) N(1) 3.592(6) 2_555
C(19) N(2) 3.028(7) .
C(19) C(7) 3.562(7) 2_555
C(19) C(8) 3.573(6) 2_555
C(19) C(21) 2.426(8) .
C(19) C(22) 2.821(9) .
C(19) C(23) 2.439(8) .
C(19) C(24) 2.512(8) .
C(20) O(2) 2.325(7) .
C(20) C(18) 2.432(8) .
C(20) C(22) 2.407(9) .
C(20) C(23) 2.777(9) .
C(21) O(2) 3.575(7) .
C(21) C(18) 2.781(8) .
C(21) C(19) 2.426(8) .
C(21) C(23) 2.383(9) .
C(22) C(18) 2.426(9) .
C(22) C(19) 2.821(9) .
C(22) C(20) 2.407(9) .
C(23) O(6) 3.440(7) 7_566
C(23) C(19) 2.439(8) .
C(23) C(20) 2.777(9) .
C(23) C(21) 2.383(9) .
C(23) C(24) 2.422(9) .
C(24) Pt(1) 2.930(6) .
C(24) O(2) 2.974(7) .
C(24) O(6) 3.098(7) .
C(24) C(1) 3.463(7) 2_555
C(24) C(6) 3.338(9) 2_555
C(24) C(7) 3.573(7) 2_555
C(24) C(13) 3.575(8) .
C(24) C(16) 3.256(9) .
C(24) C(17) 2.344(8) .
C(24) C(19) 2.512(8) .
C(24) C(23) 2.422(9) .
Pt(1) H(1) 3.269 3_576
Pt(1) H(2) 2.952 .
Pt(1) H(5) 3.597 .
Pt(1) H(8) 3.226 .
Pt(1) H(9) 3.003 .
Pt(1) H(18) 3.042 .
O(1) H(1) 2.834 3_576
O(1) H(8) 2.520 .
O(1) H(9) 2.196 .
O(1) H(11) 3.421 3_576
O(1) H(16) 2.497 .
O(1) H(19) 3.425 .
O(2) H(2) 2.577 .
O(2) H(5) 3.528 .
O(2) H(10) 3.315 2_555
O(2) H(12) 3.456 .
O(2) H(18) 2.204 .
O(2) H(18) 2.974 2_555
O(2) H(22) 3.515 .
O(2) H(25) 2.508 .
O(3) H(1) 1.975 .
O(3) H(2) 2.084 .
O(3) H(3) 3.267 .
O(3) H(6) 2.643 3_576
O(3) H(10) 2.940 .
O(3) H(11) 1.975 .
O(3) H(12) 2.416 .
O(3) H(14) 1.918 .
O(3) H(16) 2.926 1_565
O(3) H(18) 2.547 .
O(4) H(1) 2.504 .
O(4) H(2) 2.316 .
O(4) H(3) 2.135 .
O(4) H(4) 2.019 .
O(4) H(5) 2.513 .
O(4) H(11) 3.234 .
O(4) H(12) 2.037 .
O(4) H(14) 2.989 3_576
O(4) H(22) 2.076 .
O(4) H(24) 3.003 3_576
O(4) H(26) 3.237 .
O(5) H(4) 2.472 .
O(5) H(5) 1.799 .
O(5) H(6) 2.712 .
O(5) H(7) 3.307 .
O(5) H(10) 2.821 3_576
O(5) H(13) 1.976 .
O(5) H(14) 2.903 3_576
O(5) H(15) 1.976 .
O(5) H(21) 2.953 8_565
O(5) H(22) 3.376 .
O(5) H(24) 2.735 3_576
O(5) H(26) 2.013 .
O(6) H(5) 2.434 .
O(6) H(6) 1.967 .
O(6) H(7) 1.971 .
O(6) H(8) 1.960 .
O(6) H(9) 3.166 .
O(6) H(13) 3.215 .
O(6) H(15) 2.466 .
O(6) H(19) 1.972 .
O(6) H(20) 2.733 .
O(6) H(26) 3.095 .
O(6) H(29) 2.503 7_566
O(6) H(30) 3.032 .
N(1) H(1) 3.253 3_576
N(1) H(2) 2.586 .
N(1) H(10) 2.005 .
N(1) H(14) 2.677 .
N(1) H(18) 2.039 .
N(1) H(24) 1.922 .
N(2) H(5) 3.164 .
N(2) H(8) 2.686 .
N(2) H(9) 1.960 .
N(2) H(19) 3.187 .
N(2) H(20) 2.051 .
N(2) H(30) 1.908 .
C(1) H(1) 3.174 3_576
C(1) H(3) 3.067 3_576
C(1) H(9) 3.594 2_555
C(1) H(16) 3.299 .
C(1) H(21) 3.301 .
C(1) H(23) 2.060 .
C(1) H(24) 2.039 .
C(2) H(1) 3.003 3_576
C(2) H(3) 3.388 3_576
C(2) H(8) 3.477 .
C(2) H(9) 3.306 .
C(2) H(9) 3.222 2_555
C(2) H(11) 3.372 3_576
C(2) H(16) 2.070 .
C(2) H(17) 3.296 .
C(2) H(23) 3.303 .
C(2) H(24) 3.333 .
C(3) H(7) 3.467 3_566
C(3) H(9) 3.100 2_555
C(3) H(17) 2.033 .
C(3) H(21) 3.286 .
C(4) H(6) 3.290 3_566
C(4) H(7) 2.750 3_566
C(4) H(9) 3.338 2_555
C(4) H(13) 3.266 3_566
C(4) H(16) 2.040 .
C(4) H(20) 3.238 2_555
C(4) H(21) 2.044 .
C(4) H(23) 3.235 .
C(4) H(25) 3.480 2_545
C(4) H(27) 3.248 2_545
C(5) H(3) 3.382 3_576
C(5) H(7) 2.987 3_566
C(5) H(15) 3.044 8_464
C(5) H(16) 3.281 .
C(5) H(17) 2.030 .
C(5) H(20) 3.104 2_555
C(5) H(23) 2.012 .
C(5) H(26) 3.481 8_464
C(5) H(27) 3.571 2_545
C(6) H(3) 3.065 3_576
C(6) H(4) 3.273 3_576
C(6) H(13) 3.584 8_464
C(6) H(15) 2.937 8_464
C(6) H(17) 3.233 .
C(6) H(20) 3.357 2_555
C(6) H(21) 2.027 .
C(6) H(24) 2.522 .
C(6) H(30) 3.248 2_555
C(7) H(1) 3.228 3_576
C(7) H(2) 3.586 .
C(7) H(4) 3.531 3_576
C(7) H(10) 2.291 .
C(7) H(14) 3.177 .
C(7) H(18) 3.120 .
C(7) H(23) 2.558 .
C(8) H(2) 2.167 .
C(8) H(14) 1.924 .
C(8) H(24) 2.445 .
C(9) H(1) 2.453 .
C(9) H(2) 3.360 3_576
C(9) H(6) 3.099 3_576
C(9) H(10) 2.291 .
C(9) H(11) 3.189 .
C(9) H(12) 3.158 .
C(9) H(14) 3.550 3_576
C(9) H(18) 2.130 .
C(9) H(24) 3.366 .
C(10) H(2) 2.575 .
C(10) H(3) 2.089 .
C(10) H(6) 3.168 3_576
C(10) H(8) 3.189 3_576
C(10) H(12) 2.021 .
C(10) H(14) 2.679 .
C(10) H(19) 3.396 1_565
C(11) H(1) 2.062 .
C(11) H(2) 2.782 .
C(11) H(4) 2.711 .
C(11) H(11) 2.062 .
C(11) H(19) 2.983 1_565
C(11) H(22) 2.508 .
C(11) H(28) 3.261 7_576
C(12) H(2) 3.392 .
C(12) H(3) 2.717 .
C(12) H(5) 2.072 .
C(12) H(12) 2.613 .
C(12) H(24) 3.339 3_576
C(12) H(26) 2.029 .
C(12) H(27) 3.342 7_576
C(12) H(28) 2.892 7_576
C(13) H(4) 2.029 .
C(13) H(6) 3.321 .
C(13) H(13) 3.216 .
C(13) H(14) 3.334 3_576
C(13) H(15) 2.520 .
C(13) H(21) 3.351 8_565
C(13) H(22) 2.163 .
C(13) H(24) 3.591 3_576
C(14) H(5) 2.496 .
C(14) H(6) 2.166 .
C(14) H(7) 2.116 .
C(14) H(10) 3.309 3_576
C(14) H(14) 3.576 3_576
C(14) H(17) 3.224 3_566
C(14) H(21) 3.054 8_565
C(14) H(23) 3.044 8_565
C(14) H(26) 2.558 .
C(14) H(29) 3.410 7_566
C(15) H(5) 2.679 .
C(15) H(8) 2.509 .
C(15) H(13) 2.055 .
C(15) H(14) 3.369 3_576
C(15) H(15) 2.055 .
C(15) H(17) 3.068 3_566
C(15) H(19) 2.639 .
C(15) H(26) 3.374 .
C(15) H(29) 3.036 7_566
C(16) H(3) 3.371 1_545
C(16) H(5) 3.367 .
C(16) H(6) 2.416 .
C(16) H(7) 2.583 .
C(16) H(9) 1.991 .
C(16) H(11) 3.547 1_545
C(16) H(12) 3.406 1_545
C(16) H(20) 2.162 .
C(16) H(29) 3.231 7_566
C(16) H(30) 3.302 .
C(17) H(8) 2.026 .
C(17) H(19) 1.994 .
C(17) H(30) 2.399 .
C(18) H(5) 3.263 .
C(18) H(22) 3.158 .
C(18) H(24) 3.288 2_555
C(18) H(25) 3.292 .
C(18) H(26) 3.369 .
C(18) H(28) 3.286 .
C(18) H(29) 2.056 .
C(18) H(30) 2.040 .
C(19) H(2) 3.475 .
C(19) H(5) 3.475 .
C(19) H(10) 3.045 2_555
C(19) H(12) 3.435 .
C(19) H(18) 3.321 .
C(19) H(18) 3.417 2_555
C(19) H(22) 2.914 .
C(19) H(24) 3.415 2_555
C(19) H(25) 2.075 .
C(19) H(27) 3.282 .
C(19) H(29) 3.293 .
C(19) H(30) 3.324 .
C(20) H(10) 3.035 2_555
C(20) H(12) 2.978 .
C(20) H(17) 3.198 2_565
C(20) H(18) 3.524 2_555
C(20) H(22) 2.876 .
C(20) H(27) 2.005 .
C(20) H(28) 3.260 .
C(21) H(4) 3.414 7_576
C(21) H(13) 3.510 4_574
C(21) H(17) 3.071 2_565
C(21) H(22) 3.080 .
C(21) H(22) 3.441 7_576
C(21) H(25) 2.012 .
C(21) H(28) 2.046 .
C(21) H(29) 3.241 .
C(22) H(4) 3.219 7_576
C(22) H(22) 3.340 .
C(22) H(22) 3.159 7_576
C(22) H(25) 3.261 .
C(22) H(27) 2.033 .
C(22) H(29) 2.015 .
C(23) H(7) 3.571 7_566
C(23) H(15) 3.541 7_566
C(23) H(22) 3.347 .
C(23) H(26) 3.503 .
C(23) H(27) 3.236 .
C(23) H(28) 2.025 .
C(23) H(30) 2.512 .
C(24) H(5) 3.090 .
C(24) H(9) 3.037 .
C(24) H(20) 2.430 .
C(24) H(23) 3.286 2_555
C(24) H(24) 3.597 2_555
C(24) H(26) 3.446 .
C(24) H(29) 2.559 .
H(1) Pt(1) 3.269 3_576
H(1) O(1) 2.834 3_576
H(1) O(3) 1.975 .
H(1) O(4) 2.504 .
H(1) N(1) 3.253 3_576
H(1) C(1) 3.174 3_576
H(1) C(2) 3.003 3_576
H(1) C(7) 3.228 3_576
H(1) C(9) 2.453 .
H(1) C(11) 2.062 .
H(1) H(2) 2.617 .
H(1) H(2) 3.365 3_576
H(1) H(3) 2.557 .
H(1) H(6) 3.064 3_576
H(1) H(8) 2.755 3_576
H(1) H(11) 1.598 .
H(1) H(12) 2.825 .
H(1) H(14) 2.456 .
H(2) Pt(1) 2.952 .
H(2) O(2) 2.577 .
H(2) O(3) 2.084 .
H(2) O(4) 2.316 .
H(2) N(1) 2.586 .
H(2) C(7) 3.586 .
H(2) C(8) 2.167 .
H(2) C(9) 3.360 3_576
H(2) C(10) 2.575 .
H(2) C(11) 2.782 .
H(2) C(12) 3.392 .
H(2) C(19) 3.475 .
H(2) H(1) 2.617 .
H(2) H(1) 3.365 3_576
H(2) H(2) 3.165 3_576
H(2) H(5) 3.193 .
H(2) H(10) 3.146 .
H(2) H(11) 3.532 .
H(2) H(12) 2.879 .
H(2) H(14) 1.734 .
H(2) H(14) 2.833 3_576
H(2) H(18) 2.548 .
H(3) O(3) 3.267 .
H(3) O(4) 2.135 .
H(3) C(1) 3.067 3_576
H(3) C(2) 3.388 3_576
H(3) C(5) 3.382 3_576
H(3) C(6) 3.065 3_576
H(3) C(10) 2.089 .
H(3) C(12) 2.717 .
H(3) C(16) 3.371 1_565
H(3) H(1) 2.557 .
H(3) H(4) 2.703 .
H(3) H(7) 2.902 1_565
H(3) H(8) 3.477 1_565
H(3) H(11) 2.206 .
H(3) H(12) 1.707 .
H(3) H(19) 2.586 1_565
H(3) H(22) 2.878 .
H(3) H(23) 3.400 3_576
H(3) H(28) 2.767 7_576
H(4) O(4) 2.019 .
H(4) O(5) 2.472 .
H(4) C(6) 3.273 3_576
H(4) C(7) 3.531 3_576
H(4) C(11) 2.711 .
H(4) C(13) 2.029 .
H(4) C(21) 3.414 7_576
H(4) C(22) 3.219 7_576
H(4) H(3) 2.703 .
H(4) H(5) 2.803 .
H(4) H(12) 3.147 .
H(4) H(21) 3.250 8_565
H(4) H(22) 1.786 .
H(4) H(23) 2.803 3_576
H(4) H(24) 2.986 3_576
H(4) H(26) 2.326 .
H(4) H(27) 2.902 7_576
H(4) H(28) 2.513 7_576
H(5) Pt(1) 3.597 .
H(5) O(2) 3.528 .
H(5) O(4) 2.513 .
H(5) O(5) 1.799 .
H(5) O(6) 2.434 .
H(5) N(2) 3.164 .
H(5) C(12) 2.072 .
H(5) C(14) 2.496 .
H(5) C(15) 2.679 .
H(5) C(16) 3.367 .
H(5) C(18) 3.263 .
H(5) C(19) 3.475 .
H(5) C(24) 3.090 .
H(5) H(2) 3.193 .
H(5) H(4) 2.803 .
H(5) H(6) 2.778 .
H(5) H(8) 3.421 .
H(5) H(13) 3.393 .
H(5) H(14) 2.874 3_576
H(5) H(15) 2.776 .
H(5) H(22) 2.611 .
H(5) H(26) 1.711 .
H(5) H(30) 3.492 .
H(6) O(3) 2.643 3_576
H(6) O(5) 2.712 .
H(6) O(6) 1.967 .
H(6) C(4) 3.290 3_566
H(6) C(9) 3.099 3_576
H(6) C(10) 3.168 3_576
H(6) C(13) 3.321 .
H(6) C(14) 2.166 .
H(6) C(16) 2.416 .
H(6) H(1) 3.064 3_576
H(6) H(5) 2.778 .
H(6) H(7) 1.520 .
H(6) H(8) 2.188 .
H(6) H(10) 3.279 3_576
H(6) H(11) 3.127 3_576
H(6) H(13) 2.575 .
H(6) H(14) 2.622 3_576
H(6) H(15) 2.919 .
H(6) H(16) 3.560 3_566
H(6) H(17) 2.995 3_566
H(6) H(19) 2.711 .
H(7) O(5) 3.307 .
H(7) O(6) 1.971 .
H(7) C(3) 3.467 3_566
H(7) C(4) 2.750 3_566
H(7) C(5) 2.987 3_566
H(7) C(14) 2.116 .
H(7) C(16) 2.583 .
H(7) C(23) 3.571 7_566
H(7) H(3) 2.902 1_545
H(7) H(6) 1.520 .
H(7) H(8) 2.777 .
H(7) H(13) 2.314 .
H(7) H(15) 2.521 .
H(7) H(17) 2.664 3_566
H(7) H(19) 2.532 .
H(7) H(21) 3.059 3_566
H(7) H(28) 3.433 7_566
H(7) H(29) 2.863 7_566
H(8) Pt(1) 3.226 .
H(8) O(1) 2.520 .
H(8) O(6) 1.960 .
H(8) N(2) 2.686 .
H(8) C(2) 3.477 .
H(8) C(10) 3.189 3_576
H(8) C(15) 2.509 .
H(8) C(17) 2.026 .
H(8) H(1) 2.755 3_576
H(8) H(3) 3.477 1_545
H(8) H(5) 3.421 .
H(8) H(6) 2.188 .
H(8) H(7) 2.777 .
H(8) H(9) 2.190 .
H(8) H(11) 3.117 1_545
H(8) H(11) 2.842 3_576
H(8) H(12) 3.578 1_545
H(8) H(19) 1.310 .
H(8) H(20) 2.870 .
H(9) Pt(1) 3.003 .
H(9) O(1) 2.196 .
H(9) O(6) 3.166 .
H(9) N(2) 1.960 .
H(9) C(1) 3.594 2_555
H(9) C(2) 3.306 .
H(9) C(2) 3.222 2_555
H(9) C(3) 3.100 2_555
H(9) C(4) 3.338 2_555
H(9) C(16) 1.991 .
H(9) C(24) 3.037 .
H(9) H(8) 2.190 .
H(9) H(16) 3.203 .
H(9) H(16) 3.410 2_555
H(9) H(19) 2.236 .
H(9) H(20) 1.634 .
H(9) H(25) 3.582 1_545
H(9) H(30) 3.200 .
H(10) O(2) 3.315 2_555
H(10) O(3) 2.940 .
H(10) O(5) 2.821 3_576
H(10) N(1) 2.005 .
H(10) C(7) 2.291 .
H(10) C(9) 2.291 .
H(10) C(14) 3.309 3_576
H(10) C(19) 3.045 2_555
H(10) C(20) 3.035 2_555
H(10) H(2) 3.146 .
H(10) H(6) 3.279 3_576
H(10) H(13) 3.040 3_576
H(10) H(14) 2.287 .
H(10) H(17) 3.233 1_565
H(10) H(18) 1.860 .
H(10) H(24) 1.934 .
H(10) H(25) 3.158 2_555
H(11) O(1) 3.421 3_576
H(11) O(3) 1.975 .
H(11) O(4) 3.234 .
H(11) C(2) 3.372 3_576
H(11) C(9) 3.189 .
H(11) C(11) 2.062 .
H(11) C(16) 3.547 1_565
H(11) H(1) 1.598 .
H(11) H(2) 3.532 .
H(11) H(3) 2.206 .
H(11) H(6) 3.127 3_576
H(11) H(8) 3.117 1_565
H(11) H(8) 2.842 3_576
H(11) H(11) 2.703 3_586
H(11) H(12) 2.459 .
H(11) H(14) 3.411 .
H(11) H(16) 3.515 1_565
H(11) H(19) 2.956 1_565
H(12) O(2) 3.456 .
H(12) O(3) 2.416 .
H(12) O(4) 2.037 .
H(12) C(9) 3.158 .
H(12) C(10) 2.021 .
H(12) C(12) 2.613 .
H(12) C(16) 3.406 1_565
H(12) C(19) 3.435 .
H(12) C(20) 2.978 .
H(12) H(1) 2.825 .
H(12) H(2) 2.879 .
H(12) H(3) 1.707 .
H(12) H(4) 3.147 .
H(12) H(8) 3.578 1_565
H(12) H(11) 2.459 .
H(12) H(19) 2.550 1_565
H(12) H(22) 2.283 .
H(12) H(25) 2.670 .
H(12) H(28) 3.158 7_576
H(13) O(5) 1.976 .
H(13) O(6) 3.215 .
H(13) C(4) 3.266 3_566
H(13) C(6) 3.584 8_565
H(13) C(13) 3.216 .
H(13) C(15) 2.055 .
H(13) C(21) 3.510 4_575
H(13) H(5) 3.393 .
H(13) H(6) 2.575 .
H(13) H(7) 2.314 .
H(13) H(10) 3.040 3_576
H(13) H(15) 1.597 .
H(13) H(17) 2.537 3_566
H(13) H(21) 3.376 3_566
H(13) H(21) 3.117 8_565
H(13) H(23) 2.865 8_565
H(13) H(26) 3.394 .
H(13) H(27) 3.458 4_575
H(14) O(3) 1.918 .
H(14) O(4) 2.989 3_576
H(14) O(5) 2.903 3_576
H(14) N(1) 2.677 .
H(14) C(7) 3.177 .
H(14) C(8) 1.924 .
H(14) C(9) 3.550 3_576
H(14) C(10) 2.679 .
H(14) C(13) 3.334 3_576
H(14) C(14) 3.576 3_576
H(14) C(15) 3.369 3_576
H(14) H(1) 2.456 .
H(14) H(2) 1.734 .
H(14) H(2) 2.833 3_576
H(14) H(5) 2.874 3_576
H(14) H(6) 2.622 3_576
H(14) H(10) 2.287 .
H(14) H(11) 3.411 .
H(14) H(14) 3.472 3_576
H(14) H(18) 2.798 .
H(14) H(24) 3.066 .
H(15) O(5) 1.976 .
H(15) O(6) 2.466 .
H(15) C(5) 3.044 8_565
H(15) C(6) 2.937 8_565
H(15) C(13) 2.520 .
H(15) C(15) 2.055 .
H(15) C(23) 3.541 7_566
H(15) H(5) 2.776 .
H(15) H(6) 2.919 .
H(15) H(7) 2.521 .
H(15) H(13) 1.597 .
H(15) H(21) 2.578 8_565
H(15) H(23) 2.339 8_565
H(15) H(26) 2.268 .
H(15) H(29) 2.825 7_566
H(15) H(30) 2.898 7_566
H(16) O(1) 2.497 .
H(16) O(3) 2.926 1_545
H(16) C(1) 3.299 .
H(16) C(2) 2.070 .
H(16) C(4) 2.040 .
H(16) C(5) 3.281 .
H(16) H(6) 3.560 3_566
H(16) H(9) 3.203 .
H(16) H(9) 3.410 2_555
H(16) H(11) 3.515 1_545
H(16) H(17) 2.330 .
H(16) H(18) 3.516 1_545
H(16) H(25) 3.586 2_545
H(17) C(2) 3.296 .
H(17) C(3) 2.033 .
H(17) C(5) 2.030 .
H(17) C(6) 3.233 .
H(17) C(14) 3.224 3_566
H(17) C(15) 3.068 3_566
H(17) C(20) 3.198 2_545
H(17) C(21) 3.071 2_545
H(17) H(6) 2.995 3_566
H(17) H(7) 2.664 3_566
H(17) H(10) 3.233 1_545
H(17) H(13) 2.537 3_566
H(17) H(16) 2.330 .
H(17) H(20) 3.570 2_555
H(17) H(21) 2.336 .
H(17) H(25) 2.892 2_545
H(17) H(27) 2.658 2_545
H(18) Pt(1) 3.042 .
H(18) O(2) 2.204 .
H(18) O(2) 2.974 2_555
H(18) O(3) 2.547 .
H(18) N(1) 2.039 .
H(18) C(7) 3.120 .
H(18) C(9) 2.130 .
H(18) C(19) 3.321 .
H(18) C(19) 3.417 2_555
H(18) C(20) 3.524 2_555
H(18) H(2) 2.548 .
H(18) H(10) 1.860 .
H(18) H(14) 2.798 .
H(18) H(16) 3.516 1_565
H(18) H(18) 2.706 2_555
H(18) H(24) 3.300 .
H(18) H(25) 3.215 .
H(18) H(25) 3.239 2_555
H(19) O(1) 3.425 .
H(19) O(6) 1.972 .
H(19) N(2) 3.187 .
H(19) C(10) 3.396 1_545
H(19) C(11) 2.983 1_545
H(19) C(15) 2.639 .
H(19) C(17) 1.994 .
H(19) H(3) 2.586 1_545
H(19) H(6) 2.711 .
H(19) H(7) 2.532 .
H(19) H(8) 1.310 .
H(19) H(9) 2.236 .
H(19) H(11) 2.956 1_545
H(19) H(12) 2.550 1_545
H(19) H(20) 2.426 .
H(19) H(28) 3.395 7_566
H(19) H(29) 3.192 7_566
H(20) O(6) 2.733 .
H(20) N(2) 2.051 .
H(20) C(4) 3.238 2_555
H(20) C(5) 3.104 2_555
H(20) C(6) 3.357 2_555
H(20) C(16) 2.162 .
H(20) C(24) 2.430 .
H(20) H(8) 2.870 .
H(20) H(9) 1.634 .
H(20) H(17) 3.570 2_555
H(20) H(19) 2.426 .
H(20) H(21) 3.380 2_555
H(20) H(26) 3.256 7_566
H(20) H(27) 3.246 1_545
H(20) H(29) 3.349 7_566
H(20) H(30) 2.101 .
H(21) O(5) 2.953 8_464
H(21) C(1) 3.301 .
H(21) C(3) 3.286 .
H(21) C(4) 2.044 .
H(21) C(6) 2.027 .
H(21) C(13) 3.351 8_464
H(21) C(14) 3.054 8_464
H(21) H(4) 3.250 8_464
H(21) H(7) 3.059 3_566
H(21) H(13) 3.376 3_566
H(21) H(13) 3.117 8_464
H(21) H(15) 2.578 8_464
H(21) H(17) 2.336 .
H(21) H(20) 3.380 2_555
H(21) H(23) 2.316 .
H(21) H(26) 2.832 8_464
H(21) H(27) 3.304 2_545
H(22) O(2) 3.515 .
H(22) O(4) 2.076 .
H(22) O(5) 3.376 .
H(22) C(11) 2.508 .
H(22) C(13) 2.163 .
H(22) C(18) 3.158 .
H(22) C(19) 2.914 .
H(22) C(20) 2.876 .
H(22) C(21) 3.080 .
H(22) C(21) 3.441 7_576
H(22) C(22) 3.340 .
H(22) C(22) 3.159 7_576
H(22) C(23) 3.347 .
H(22) H(3) 2.878 .
H(22) H(4) 1.786 .
H(22) H(5) 2.611 .
H(22) H(12) 2.283 .
H(22) H(25) 3.294 .
H(22) H(26) 2.332 .
H(22) H(27) 3.575 .
H(22) H(27) 3.013 7_576
H(22) H(28) 2.473 7_576
H(23) C(1) 2.060 .
H(23) C(2) 3.303 .
H(23) C(4) 3.235 .
H(23) C(5) 2.012 .
H(23) C(7) 2.558 .
H(23) C(14) 3.044 8_464
H(23) C(24) 3.286 2_555
H(23) H(3) 3.400 3_576
H(23) H(4) 2.803 3_576
H(23) H(13) 2.865 8_464
H(23) H(15) 2.339 8_464
H(23) H(21) 2.316 .
H(23) H(24) 2.293 .
H(23) H(30) 3.127 2_555
H(24) O(4) 3.003 3_576
H(24) O(5) 2.735 3_576
H(24) N(1) 1.922 .
H(24) C(1) 2.039 .
H(24) C(2) 3.333 .
H(24) C(6) 2.522 .
H(24) C(8) 2.445 .
H(24) C(9) 3.366 .
H(24) C(12) 3.339 3_576
H(24) C(13) 3.591 3_576
H(24) C(18) 3.288 2_555
H(24) C(19) 3.415 2_555
H(24) C(24) 3.597 2_555
H(24) H(4) 2.986 3_576
H(24) H(10) 1.934 .
H(24) H(14) 3.066 .
H(24) H(18) 3.300 .
H(24) H(23) 2.293 .
H(25) O(2) 2.508 .
H(25) C(4) 3.480 2_565
H(25) C(18) 3.292 .
H(25) C(19) 2.075 .
H(25) C(21) 2.012 .
H(25) C(22) 3.261 .
H(25) H(9) 3.582 1_565
H(25) H(10) 3.158 2_555
H(25) H(12) 2.670 .
H(25) H(16) 3.586 2_565
H(25) H(17) 2.892 2_565
H(25) H(18) 3.215 .
H(25) H(18) 3.239 2_555
H(25) H(22) 3.294 .
H(25) H(27) 2.298 .
H(26) O(4) 3.237 .
H(26) O(5) 2.013 .
H(26) O(6) 3.095 .
H(26) C(5) 3.481 8_565
H(26) C(12) 2.029 .
H(26) C(14) 2.558 .
H(26) C(15) 3.374 .
H(26) C(18) 3.369 .
H(26) C(23) 3.503 .
H(26) C(24) 3.446 .
H(26) H(4) 2.326 .
H(26) H(5) 1.711 .
H(26) H(13) 3.394 .
H(26) H(15) 2.268 .
H(26) H(20) 3.256 7_566
H(26) H(21) 2.832 8_565
H(26) H(22) 2.332 .
H(26) H(27) 3.203 7_576
H(26) H(29) 3.588 .
H(26) H(30) 3.504 .
H(26) H(30) 3.309 7_566
H(27) C(4) 3.248 2_565
H(27) C(5) 3.571 2_565
H(27) C(12) 3.342 7_576
H(27) C(19) 3.282 .
H(27) C(20) 2.005 .
H(27) C(22) 2.033 .
H(27) C(23) 3.236 .
H(27) H(4) 2.902 7_576
H(27) H(13) 3.458 4_574
H(27) H(17) 2.658 2_565
H(27) H(20) 3.246 1_565
H(27) H(21) 3.304 2_565
H(27) H(22) 3.575 .
H(27) H(22) 3.013 7_576
H(27) H(25) 2.298 .
H(27) H(26) 3.203 7_576
H(27) H(28) 2.338 .
H(28) C(11) 3.261 7_576
H(28) C(12) 2.892 7_576
H(28) C(18) 3.286 .
H(28) C(20) 3.260 .
H(28) C(21) 2.046 .
H(28) C(23) 2.025 .
H(28) H(3) 2.767 7_576
H(28) H(4) 2.513 7_576
H(28) H(7) 3.433 7_566
H(28) H(12) 3.158 7_576
H(28) H(19) 3.395 7_566
H(28) H(22) 2.473 7_576
H(28) H(27) 2.338 .
H(28) H(29) 2.318 .
H(29) O(6) 2.503 7_566
H(29) C(14) 3.410 7_566
H(29) C(15) 3.036 7_566
H(29) C(16) 3.231 7_566
H(29) C(18) 2.056 .
H(29) C(19) 3.293 .
H(29) C(21) 3.241 .
H(29) C(22) 2.015 .
H(29) C(24) 2.559 .
H(29) H(7) 2.863 7_566
H(29) H(15) 2.825 7_566
H(29) H(19) 3.192 7_566
H(29) H(20) 3.349 7_566
H(29) H(26) 3.588 .
H(29) H(28) 2.318 .
H(29) H(30) 2.282 .
H(30) O(6) 3.032 .
H(30) N(2) 1.908 .
H(30) C(6) 3.248 2_555
H(30) C(16) 3.302 .
H(30) C(17) 2.399 .
H(30) C(18) 2.040 .
H(30) C(19) 3.324 .
H(30) C(23) 2.512 .
H(30) H(5) 3.492 .
H(30) H(9) 3.200 .
H(30) H(15) 2.898 7_566
H(30) H(20) 2.101 .
H(30) H(23) 3.127 2_555
H(30) H(26) 3.504 .
H(30) H(26) 3.309 7_566
H(30) H(29) 2.282 .
H(30) H(30) 3.512 7_566

loop_
_geom_torsion_atom_site_label_1
_geom_torsion_atom_site_label_2
_geom_torsion_atom_site_label_3
_geom_torsion_atom_site_label_4
_geom_torsion
O(1) Pt(1) O(2) C(19) -80(2)
O(2) Pt(1) O(1) C(2) -88(2)
O(1) Pt(1) N(1) C(7) -4.8(4)
O(1) Pt(1) N(1) C(8) 169.2(4)
N(1) Pt(1) O(1) C(2) 12.1(5)
O(1) Pt(1) N(2) C(17) -9.9(4)
O(1) Pt(1) N(2) C(24) 176.1(4)
N(2) Pt(1) O(1) C(2) -172.3(5)
O(2) Pt(1) N(1) C(7) 172.2(4)
O(2) Pt(1) N(1) C(8) -13.8(4)
N(1) Pt(1) O(2) C(19) 179.2(4)
O(2) Pt(1) N(2) C(17) 173.1(4)
O(2) Pt(1) N(2) C(24) -0.9(4)
N(2) Pt(1) O(2) C(19) 3.5(4)
N(1) Pt(1) N(2) C(17) 77(2)
N(1) Pt(1) N(2) C(24) -97(2)
N(2) Pt(1) N(1) C(7) -91(2)
N(2) Pt(1) N(1) C(8) 83(2)
Pt(1) O(1) C(2) C(1) -11.8(9)
Pt(1) O(1) C(2) C(3) 169.9(4)
Pt(1) O(2) C(19) C(18) -3.8(8)
Pt(1) O(2) C(19) C(20) 178.1(3)
C(9) O(3) C(10) C(11) 79.4(6)
C(10) O(3) C(9) C(8) -172.0(5)
C(11) O(4) C(12) C(13) -167.6(4)
C(12) O(4) C(11) C(10) 173.8(4)
C(13) O(5) C(14) C(15) -71.5(7)
C(14) O(5) C(13) C(12) -167.9(4)
C(15) O(6) C(16) C(17) 171.0(4)
C(16) O(6) C(15) C(14) -170.3(4)
Pt(1) N(1) C(7) C(1) -3.2(8)
Pt(1) N(1) C(8) C(9) -69.2(6)
C(7) N(1) C(8) C(9) 105.1(5)
C(8) N(1) C(7) C(1) -177.3(5)
Pt(1) N(2) C(17) C(16) -72.1(4)
Pt(1) N(2) C(24) C(18) -1.6(9)
C(17) N(2) C(24) C(18) -175.8(6)
C(24) N(2) C(17) C(16) 102.3(6)
C(2) C(1) C(6) C(5) -0.1(7)
C(6) C(1) C(2) O(1) -179.2(6)
C(6) C(1) C(2) C(3) -1.0(9)
C(2) C(1) C(7) N(1) 7.5(10)
C(7) C(1) C(2) O(1) 0.9(10)
C(7) C(1) C(2) C(3) 179.1(6)
C(6) C(1) C(7) N(1) -172.5(5)
C(7) C(1) C(6) C(5) 179.8(4)
O(1) C(2) C(3) C(4) -179.5(5)
C(1) C(2) C(3) C(4) 2.1(9)
C(2) C(3) C(4) C(5) -2.2(10)
C(3) C(4) C(5) C(6) 1.0(10)
C(4) C(5) C(6) C(1) 0.1(8)
N(1) C(8) C(9) O(3) 166.3(4)
O(3) C(10) C(11) O(4) -79.3(6)
O(4) C(12) C(13) O(5) -73.6(5)
O(5) C(14) C(15) O(6) 79.0(6)
O(6) C(16) C(17) N(2) -57.3(5)
C(19) C(18) C(23) C(22) -1.2(10)
C(23) C(18) C(19) O(2) -177.6(5)
C(23) C(18) C(19) C(20) 0.5(8)
C(19) C(18) C(24) N(2) 2.4(10)
C(24) C(18) C(19) O(2) 0.7(9)
C(24) C(18) C(19) C(20) 178.7(5)
C(23) C(18) C(24) N(2) -179.3(6)
C(24) C(18) C(23) C(22) -179.6(6)
O(2) C(19) C(20) C(21) 177.6(5)
C(18) C(19) C(20) C(21) -0.6(9)
C(19) C(20) C(21) C(22) 1.4(10)
C(20) C(21) C(22) C(23) -2.1(11)
C(21) C(22) C(23) C(18) 2.0(11)
